data_7029834
loop_
_publ_author_name
'Xie, Qiang'
'Liu, Shenggui'
'Li, Xiaoling'
'Wu, Qiong'
'Luo, Zuandi'
'Fu, Xiaoyan'
'Cao, Wenqiang'
'Lan, Guoqiang'
'Li, Dan'
'Zheng, Wenjie'
'Chen, Tianfeng'

_publ_section_title
;
 Dinuclear zinc(ii) complexes containing (benzimidazol-2-yl)benzene that
 overcome drug resistance in hepatocellular carcinoma cells through
 induction of mitochondria fragmentation.
;
_journal_issue 19
_journal_name_full 'Dalton transactions (Cambridge, England : 2003)'
_journal_page_first 6973
_journal_page_last 6976
_journal_paper_doi 10.1039/c4dt00198b
_journal_volume 43
_journal_year 2014
_chemical_formula_moiety 'C20 H14 Cl2 N4 Zn, C3 H7 N O, H2 O'
_chemical_formula_sum 'C23 H23 Cl2 N5 O2 Zn'
_chemical_formula_weight 537.73
_chemical_name_common 'dicholoride 1,2-di(1H-benzo[d]imidazol-2-yl)benzene Zinc(II)'
_space_group_IT_number 14
_symmetry_cell_setting monoclinic
_symmetry_space_group_name_Hall '-P 2ybc'
_symmetry_space_group_name_H-M 'P 1 21/c 1'
_atom_sites_solution_hydrogens geom
_atom_sites_solution_primary direct
_atom_sites_solution_secondary difmap
_audit_creation_method SHELXL-97
_cell_angle_alpha 90.00
_cell_angle_beta 96.074(3)
_cell_angle_gamma 90.00
_cell_formula_units_Z 4
_cell_length_a 12.374(2)
_cell_length_b 10.3710(16)
_cell_length_c 18.186(3)
_cell_measurement_reflns_used 4663
_cell_measurement_temperature 173(2)
_cell_measurement_theta_max 26.97
_cell_measurement_theta_min 2.26
_cell_volume 2320.7(6)
_computing_cell_refinement 'Bruker SMART'
_computing_data_collection 'Bruker SMART'
_computing_data_reduction 'Bruker SAINT'
_computing_molecular_graphics 'Bruker SHELXTL'
_computing_publication_material 'Bruker SHELXTL'
_computing_structure_refinement 'SHELXL-97 (Sheldrick, 1997)'
_computing_structure_solution 'SHELXS-97 (Sheldrick, 1990)'
_diffrn_ambient_temperature 173(2)
_diffrn_measured_fraction_theta_full 0.990
_diffrn_measured_fraction_theta_max 0.990
_diffrn_measurement_device_type 'CCD area detector'
_diffrn_measurement_method 'phi and omega scans'
_diffrn_radiation_monochromator graphite
_diffrn_radiation_source 'fine-focus sealed tube'
_diffrn_radiation_type MoK\a
_diffrn_radiation_wavelength 0.71073
_diffrn_reflns_av_R_equivalents 0.0285
_diffrn_reflns_av_sigmaI/netI 0.0382
_diffrn_reflns_limit_h_max 12
_diffrn_reflns_limit_h_min -14
_diffrn_reflns_limit_k_max 10
_diffrn_reflns_limit_k_min -12
_diffrn_reflns_limit_l_max 12
_diffrn_reflns_limit_l_min -21
_diffrn_reflns_number 9873
_diffrn_reflns_theta_full 25.01
_diffrn_reflns_theta_max 25.01
_diffrn_reflns_theta_min 1.65
_exptl_absorpt_coefficient_mu 1.320
_exptl_absorpt_correction_T_max 0.7971
_exptl_absorpt_correction_T_min 0.5819
_exptl_absorpt_correction_type multi-scan
_exptl_absorpt_process_details 'SADABS (Bruker, 1998)'
_exptl_crystal_colour colorless
_exptl_crystal_density_diffrn 1.539
_exptl_crystal_density_method 'not measured'
_exptl_crystal_description block
_exptl_crystal_F_000 1104
_exptl_crystal_size_max 0.46
_exptl_crystal_size_mid 0.22
_exptl_crystal_size_min 0.18
_refine_diff_density_max 0.487
_refine_diff_density_min -0.306
_refine_diff_density_rms 0.071
_refine_ls_extinction_method none
_refine_ls_goodness_of_fit_ref 1.056
_refine_ls_hydrogen_treatment constr
_refine_ls_matrix_type full
_refine_ls_number_parameters 302
_refine_ls_number_reflns 4055
_refine_ls_number_restraints 0
_refine_ls_restrained_S_all 1.056
_refine_ls_R_factor_all 0.0476
_refine_ls_R_factor_gt 0.0322
_refine_ls_shift/su_max 0.000
_refine_ls_shift/su_mean 0.000
_refine_ls_structure_factor_coef Fsqd
_refine_ls_weighting_details 'calc w=1/[\s^2^(Fo^2^)+(0.0411P)^2^+0.8496P] where P=(Fo^2^+2Fc^2^)/3'
_refine_ls_weighting_scheme calc
_refine_ls_wR_factor_gt 0.0753
_refine_ls_wR_factor_ref 0.0820
_reflns_number_gt 3184
_reflns_number_total 4055
_reflns_threshold_expression >2sigma(I)
_cod_data_source_file c4dt00198b2.cif
_cod_data_source_block aa
_cod_depositor_comments
;
The following automatic conversions were performed:

'_symmetry_cell_setting' value 'Monoclinic' changed to 'monoclinic'
according to
/usr/data/users/saulius/crontab/automatic-downloads/rss-feeds/RSC/lib/dictionaries/cif_core.dic
dictionary named 'cif_core.dic' version 2.4.2 from 2011-04-26.

Automatic conversion script
Id: cif_fix_values 2281 2013-09-26 08:29:07Z andrius 

 Adding full bibliography for
 ./tmp-cod-update-bibliographies-12899/cifs/7029834.cif.
;
_cod_original_sg_symbol_H-M P2(1)/c
_cod_database_code 7029834

loop_
_symmetry_equiv_pos_as_xyz
'x, y, z'
'-x, y+1/2, -z+1/2'
'-x, -y, -z'
'x, -y-1/2, z-1/2'

loop_
_atom_site_label
_atom_site_type_symbol
_atom_site_fract_x
_atom_site_fract_y
_atom_site_fract_z
_atom_site_U_iso_or_equiv
_atom_site_adp_type
_atom_site_occupancy
_atom_site_symmetry_multiplicity
_atom_site_calc_flag
_atom_site_refinement_flags
Zn1 Zn 0.22768(2) 0.80039(3) 0.095929(16) 0.01923(10) Uani 1 1 d .
N1 N 0.19192(17) 0.6233(2) 0.13176(12) 0.0194(5) Uani 1 1 d .
C1 C 0.1659(2) 0.5884(3) 0.20215(14) 0.0208(6) Uani 1 1 d .
C2 C 0.1570(2) 0.6637(3) 0.26508(15) 0.0270(7) Uani 1 1 d .
H2 H 0.1723 0.7534 0.2655 0.032 Uiso 1 1 calc R
C3 C 0.1254(3) 0.6025(3) 0.32607(16) 0.0343(8) Uani 1 1 d .
H3 H 0.1203 0.6509 0.3699 0.041 Uiso 1 1 calc R
C4 C 0.1001(2) 0.4703(3) 0.32579(16) 0.0344(8) Uani 1 1 d .
H4 H 0.0777 0.4318 0.3691 0.041 Uiso 1 1 calc R
C5 C 0.1075(2) 0.3953(3) 0.26367(16) 0.0313(7) Uani 1 1 d .
H5 H 0.0906 0.3059 0.2630 0.038 Uiso 1 1 calc R
C6 C 0.1411(2) 0.4580(3) 0.20203(15) 0.0220(6) Uani 1 1 d .
N2 N 0.15262(18) 0.4150(2) 0.13169(12) 0.0220(5) Uani 1 1 d .
H2A H 0.1428 0.3353 0.1157 0.026 Uiso 1 1 calc R
C7 C 0.1817(2) 0.5166(2) 0.09129(14) 0.0182(6) Uani 1 1 d .
C8 C 0.1831(2) 0.5038(2) 0.01025(14) 0.0185(6) Uani 1 1 d .
C9 C 0.1057(2) 0.4204(3) -0.02455(15) 0.0221(6) Uani 1 1 d .
H9 H 0.0597 0.3742 0.0048 0.027 Uiso 1 1 calc R
C10 C 0.0935(2) 0.4026(3) -0.10023(15) 0.0251(6) Uani 1 1 d .
H10 H 0.0411 0.3433 -0.1220 0.030 Uiso 1 1 calc R
C11 C 0.1573(2) 0.4711(3) -0.14399(15) 0.0280(7) Uani 1 1 d .
H11 H 0.1473 0.4623 -0.1963 0.034 Uiso 1 1 calc R
C12 C 0.2363(2) 0.5529(3) -0.11069(15) 0.0231(6) Uani 1 1 d .
H12 H 0.2812 0.5988 -0.1410 0.028 Uiso 1 1 calc R
C13 C 0.2525(2) 0.5706(2) -0.03419(14) 0.0197(6) Uani 1 1 d .
C14 C 0.3473(2) 0.6515(3) -0.00788(14) 0.0190(6) Uani 1 1 d .
N3 N 0.44213(18) 0.6375(2) -0.03735(12) 0.0211(5) Uani 1 1 d .
H3A H 0.4559 0.5795 -0.0704 0.025 Uiso 1 1 calc R
C15 C 0.5139(2) 0.7294(3) -0.00685(14) 0.0214(6) Uani 1 1 d .
C16 C 0.6216(2) 0.7566(3) -0.01668(15) 0.0270(7) Uani 1 1 d .
H16 H 0.6600 0.7080 -0.0497 0.032 Uiso 1 1 calc R
C17 C 0.6697(2) 0.8574(3) 0.02383(17) 0.0323(7) Uani 1 1 d .
H17 H 0.7430 0.8795 0.0184 0.039 Uiso 1 1 calc R
C18 C 0.6124(2) 0.9281(3) 0.07302(16) 0.0328(7) Uani 1 1 d .
H18 H 0.6483 0.9965 0.1005 0.039 Uiso 1 1 calc R
C19 C 0.5053(2) 0.9015(3) 0.08276(16) 0.0284(7) Uani 1 1 d .
H19 H 0.4671 0.9503 0.1158 0.034 Uiso 1 1 calc R
C20 C 0.4562(2) 0.7998(3) 0.04188(14) 0.0204(6) Uani 1 1 d .
N4 N 0.35175(17) 0.7486(2) 0.03992(12) 0.0198(5) Uani 1 1 d .
Cl1 Cl 0.27687(6) 0.94358(7) 0.18609(4) 0.02883(18) Uani 1 1 d .
Cl2 Cl 0.08291(6) 0.86395(7) 0.02149(4) 0.03029(18) Uani 1 1 d .
C21 C 0.5562(2) 0.6156(3) 0.17105(15) 0.0271(7) Uani 1 1 d .
H21 H 0.6191 0.6357 0.1476 0.032 Uiso 1 1 calc R
O1 O 0.49727(17) 0.52875(19) 0.14331(11) 0.0304(5) Uani 1 1 d .
N5 N 0.53995(19) 0.6833(2) 0.23030(12) 0.0247(5) Uani 1 1 d .
C22 C 0.6189(3) 0.7769(3) 0.26129(19) 0.0431(9) Uani 1 1 d .
H22A H 0.6564 0.7432 0.3075 0.065 Uiso 1 1 calc R
H22B H 0.5817 0.8575 0.2714 0.065 Uiso 1 1 calc R
H22C H 0.6719 0.7935 0.2260 0.065 Uiso 1 1 calc R
C23 C 0.4459(3) 0.6628(3) 0.26961(17) 0.0350(8) Uani 1 1 d .
H23A H 0.4007 0.5944 0.2452 0.053 Uiso 1 1 calc R
H23B H 0.4036 0.7427 0.2696 0.053 Uiso 1 1 calc R
H23C H 0.4695 0.6373 0.3207 0.053 Uiso 1 1 calc R
O2 O 0.12973(19) 0.1613(2) 0.09916(13) 0.0424(6) Uani 1 1 d .
H202 H 0.0747 0.1342 0.0713 0.076(15) Uiso 1 1 d R
H201 H 0.1624 0.0985 0.1217 0.049(11) Uiso 1 1 d R

loop_
_atom_site_aniso_label
_atom_site_aniso_U_11
_atom_site_aniso_U_22
_atom_site_aniso_U_33
_atom_site_aniso_U_23
_atom_site_aniso_U_13
_atom_site_aniso_U_12
Zn1 0.02199(18) 0.01729(17) 0.01854(17) -0.00124(13) 0.00277(12) 0.00201(13)
N1 0.0209(12) 0.0185(12) 0.0186(12) 0.0017(10) 0.0017(9) 0.0006(10)
C1 0.0172(14) 0.0265(16) 0.0188(14) 0.0032(12) 0.0023(11) 0.0023(12)
C2 0.0272(16) 0.0311(17) 0.0227(15) -0.0036(12) 0.0026(12) -0.0016(13)
C3 0.0350(18) 0.048(2) 0.0199(15) -0.0016(14) 0.0039(13) -0.0012(15)
C4 0.0318(18) 0.050(2) 0.0228(16) 0.0107(14) 0.0093(13) 0.0013(15)
C5 0.0297(17) 0.0315(17) 0.0331(17) 0.0113(14) 0.0057(14) -0.0010(13)
C6 0.0197(15) 0.0253(16) 0.0209(14) 0.0039(12) 0.0012(11) 0.0044(12)
N2 0.0256(13) 0.0168(12) 0.0238(13) 0.0007(10) 0.0037(10) 0.0006(10)
C7 0.0168(13) 0.0198(15) 0.0180(14) 0.0010(11) 0.0021(11) 0.0021(11)
C8 0.0193(14) 0.0167(14) 0.0196(14) -0.0004(11) 0.0022(11) 0.0061(11)
C9 0.0197(15) 0.0180(15) 0.0290(16) -0.0005(12) 0.0036(12) 0.0017(11)
C10 0.0198(15) 0.0274(16) 0.0272(16) -0.0049(12) -0.0013(12) 0.0002(12)
C11 0.0292(17) 0.0356(18) 0.0179(15) -0.0050(13) -0.0029(12) 0.0042(14)
C12 0.0236(15) 0.0249(15) 0.0211(15) 0.0022(12) 0.0030(12) 0.0009(12)
C13 0.0208(14) 0.0169(14) 0.0210(14) -0.0018(11) 0.0006(11) 0.0057(11)
C14 0.0198(15) 0.0186(14) 0.0186(14) 0.0035(11) 0.0014(11) 0.0031(11)
N3 0.0233(13) 0.0215(13) 0.0189(12) -0.0023(10) 0.0045(10) 0.0005(10)
C15 0.0224(15) 0.0226(16) 0.0188(14) 0.0030(11) 0.0010(11) 0.0005(12)
C16 0.0229(15) 0.0334(17) 0.0260(16) 0.0008(13) 0.0091(12) 0.0040(13)
C17 0.0196(16) 0.0399(19) 0.0375(18) 0.0028(15) 0.0028(13) -0.0041(14)
C18 0.0299(17) 0.0319(18) 0.0356(18) -0.0063(14) -0.0007(14) -0.0083(14)
C19 0.0274(17) 0.0295(17) 0.0290(16) -0.0041(13) 0.0062(13) -0.0021(13)
C20 0.0208(14) 0.0198(14) 0.0204(14) 0.0023(12) 0.0008(11) 0.0003(12)
N4 0.0206(12) 0.0190(12) 0.0199(12) -0.0015(10) 0.0028(10) 0.0009(10)
Cl1 0.0399(4) 0.0234(4) 0.0231(4) -0.0063(3) 0.0026(3) -0.0016(3)
Cl2 0.0299(4) 0.0328(4) 0.0268(4) 0.0015(3) -0.0029(3) 0.0081(3)
C21 0.0271(16) 0.0279(17) 0.0270(16) 0.0009(13) 0.0065(13) 0.0040(13)
O1 0.0362(12) 0.0271(12) 0.0283(11) -0.0059(9) 0.0049(9) -0.0013(10)
N5 0.0273(13) 0.0228(13) 0.0237(13) -0.0026(10) 0.0015(10) 0.0006(10)
C22 0.047(2) 0.036(2) 0.046(2) -0.0127(16) 0.0008(17) -0.0049(16)
C23 0.0398(19) 0.0357(18) 0.0317(17) -0.0030(14) 0.0140(15) 0.0032(15)
O2 0.0408(14) 0.0209(12) 0.0619(16) -0.0017(11) -0.0110(12) 0.0013(10)

loop_
_atom_type_symbol
_atom_type_description
_atom_type_scat_dispersion_real
_atom_type_scat_dispersion_imag
_atom_type_scat_source
C C 0.0033 0.0016 'International Tables Vol C Tables 4.2.6.8 and 6.1.1.4'
H H 0.0000 0.0000 'International Tables Vol C Tables 4.2.6.8 and 6.1.1.4'
N N 0.0061 0.0033 'International Tables Vol C Tables 4.2.6.8 and 6.1.1.4'
O O 0.0106 0.0060 'International Tables Vol C Tables 4.2.6.8 and 6.1.1.4'
Cl Cl 0.1484 0.1585 'International Tables Vol C Tables 4.2.6.8 and 6.1.1.4'
Zn Zn 0.2839 1.4301 'International Tables Vol C Tables 4.2.6.8 and 6.1.1.4'

loop_
_geom_angle_atom_site_label_1
_geom_angle_atom_site_label_2
_geom_angle_atom_site_label_3
_geom_angle
N4 Zn1 N1 97.28(9)
N4 Zn1 Cl2 112.37(7)
N1 Zn1 Cl2 106.05(7)
N4 Zn1 Cl1 112.64(7)
N1 Zn1 Cl1 114.73(6)
Cl2 Zn1 Cl1 112.71(3)
C7 N1 C1 105.9(2)
C7 N1 Zn1 126.31(17)
C1 N1 Zn1 127.70(17)
C6 C1 C2 120.6(3)
C6 C1 N1 108.9(2)
C2 C1 N1 130.4(3)
C3 C2 C1 117.2(3)
C3 C2 H2 121.4
C1 C2 H2 121.4
C2 C3 C4 122.1(3)
C2 C3 H3 119.0
C4 C3 H3 119.0
C5 C4 C3 121.2(3)
C5 C4 H4 119.4
C3 C4 H4 119.4
C4 C5 C6 116.4(3)
C4 C5 H5 121.8
C6 C5 H5 121.8
N2 C6 C1 105.8(2)
N2 C6 C5 131.6(3)
C1 C6 C5 122.5(3)
C7 N2 C6 108.2(2)
C7 N2 H2A 125.9
C6 N2 H2A 125.9
N1 C7 N2 111.3(2)
N1 C7 C8 128.0(2)
N2 C7 C8 120.1(2)
C9 C8 C13 118.2(2)
C9 C8 C7 115.3(2)
C13 C8 C7 126.5(2)
C10 C9 C8 122.3(3)
C10 C9 H9 118.9
C8 C9 H9 118.9
C11 C10 C9 119.9(3)
C11 C10 H10 120.1
C9 C10 H10 120.1
C10 C11 C12 119.0(3)
C10 C11 H11 120.5
C12 C11 H11 120.5
C11 C12 C13 122.4(3)
C11 C12 H12 118.8
C13 C12 H12 118.8
C12 C13 C8 118.2(2)
C12 C13 C14 114.9(2)
C8 C13 C14 126.8(2)
N4 C14 N3 111.3(2)
N4 C14 C13 128.2(2)
N3 C14 C13 120.2(2)
C14 N3 C15 108.4(2)
C14 N3 H3A 125.8
C15 N3 H3A 125.8
N3 C15 C16 132.3(3)
N3 C15 C20 105.4(2)
C16 C15 C20 122.3(3)
C17 C16 C15 116.8(3)
C17 C16 H16 121.6
C15 C16 H16 121.6
C16 C17 C18 121.1(3)
C16 C17 H17 119.4
C18 C17 H17 119.4
C19 C18 C17 122.2(3)
C19 C18 H18 118.9
C17 C18 H18 118.9
C18 C19 C20 116.9(3)
C18 C19 H19 121.5
C20 C19 H19 121.5
C19 C20 N4 130.8(3)
C19 C20 C15 120.6(3)
N4 C20 C15 108.6(2)
C14 N4 C20 106.2(2)
C14 N4 Zn1 123.70(18)
C20 N4 Zn1 130.05(18)
O1 C21 N5 126.1(3)
O1 C21 H21 117.0
N5 C21 H21 117.0
C21 N5 C23 121.7(2)
C21 N5 C22 121.3(3)
C23 N5 C22 116.9(2)
N5 C22 H22A 109.5
N5 C22 H22B 109.5
H22A C22 H22B 109.5
N5 C22 H22C 109.5
H22A C22 H22C 109.5
H22B C22 H22C 109.5
N5 C23 H23A 109.5
N5 C23 H23B 109.5
H23A C23 H23B 109.5
N5 C23 H23C 109.5
H23A C23 H23C 109.5
H23B C23 H23C 109.5
H202 O2 H201 110.2

loop_
_geom_bond_atom_site_label_1
_geom_bond_atom_site_label_2
_geom_bond_distance
Zn1 N4 2.003(2)
Zn1 N1 2.013(2)
Zn1 Cl2 2.2278(8)
Zn1 Cl1 2.2479(8)
N1 C7 1.327(3)
N1 C1 1.400(3)
C1 C6 1.387(4)
C1 C2 1.399(4)
C2 C3 1.371(4)
C2 H2 0.9500
C3 C4 1.406(4)
C3 H3 0.9500
C4 C5 1.382(4)
C4 H4 0.9500
C5 C6 1.397(4)
C5 H5 0.9500
C6 N2 1.376(3)
N2 C7 1.355(3)
N2 H2A 0.8800
C7 C8 1.482(3)
C8 C9 1.392(4)
C8 C13 1.420(4)
C9 C10 1.381(4)
C9 H9 0.9500
C10 C11 1.376(4)
C10 H10 0.9500
C11 C12 1.385(4)
C11 H11 0.9500
C12 C13 1.396(4)
C12 H12 0.9500
C13 C14 1.480(4)
C14 N4 1.328(3)
C14 N3 1.349(3)
N3 C15 1.379(3)
N3 H3A 0.8800
C15 C16 1.392(4)
C15 C20 1.400(4)
C16 C17 1.378(4)
C16 H16 0.9500
C17 C18 1.406(4)
C17 H17 0.9500
C18 C19 1.383(4)
C18 H18 0.9500
C19 C20 1.392(4)
C19 H19 0.9500
C20 N4 1.394(3)
C21 O1 1.233(3)
C21 N5 1.319(3)
C21 H21 0.9500
N5 C23 1.445(4)
N5 C22 1.448(4)
C22 H22A 0.9800
C22 H22B 0.9800
C22 H22C 0.9800
C23 H23A 0.9800
C23 H23B 0.9800
C23 H23C 0.9800
O2 H202 0.8523
O2 H201 0.8479

loop_
_geom_hbond_atom_site_label_D
_geom_hbond_atom_site_label_H
_geom_hbond_atom_site_label_A
_geom_hbond_distance_DH
_geom_hbond_distance_HA
_geom_hbond_distance_DA
_geom_hbond_angle_DHA
_geom_hbond_site_symmetry_A
N2 H2A O2 0.88 1.83 2.705(3) 170.0 .
N3 H3A O1 0.88 1.87 2.748(3) 171.6 3_665
O2 H202 Cl2 0.85 2.44 3.253(2) 159.8 3_565
O2 H202 Cl2 0.85 2.95 3.416(2) 116.3 1_545
O2 H201 Cl1 0.85 2.37 3.210(2) 171.4 1_545

loop_
_geom_torsion_atom_site_label_1
_geom_torsion_atom_site_label_2
_geom_torsion_atom_site_label_3
_geom_torsion_atom_site_label_4
_geom_torsion
N4 Zn1 N1 C7 -46.8(2)
Cl2 Zn1 N1 C7 69.0(2)
Cl1 Zn1 N1 C7 -165.92(19)
N4 Zn1 N1 C1 137.7(2)
Cl2 Zn1 N1 C1 -106.4(2)
Cl1 Zn1 N1 C1 18.7(2)
C7 N1 C1 C6 0.6(3)
Zn1 N1 C1 C6 176.72(18)
C7 N1 C1 C2 -175.8(3)
Zn1 N1 C1 C2 0.4(4)
C6 C1 C2 C3 1.4(4)
N1 C1 C2 C3 177.3(3)
C1 C2 C3 C4 -1.4(4)
C2 C3 C4 C5 0.8(5)
C3 C4 C5 C6 0.0(4)
C2 C1 C6 N2 176.9(2)
N1 C1 C6 N2 0.2(3)
C2 C1 C6 C5 -0.6(4)
N1 C1 C6 C5 -177.4(2)
C4 C5 C6 N2 -176.9(3)
C4 C5 C6 C1 -0.1(4)
C1 C6 N2 C7 -0.9(3)
C5 C6 N2 C7 176.4(3)
C1 N1 C7 N2 -1.1(3)
Zn1 N1 C7 N2 -177.36(17)
C1 N1 C7 C8 169.7(2)
Zn1 N1 C7 C8 -6.5(4)
C6 N2 C7 N1 1.3(3)
C6 N2 C7 C8 -170.4(2)
N1 C7 C8 C9 -137.8(3)
N2 C7 C8 C9 32.4(3)
N1 C7 C8 C13 40.1(4)
N2 C7 C8 C13 -149.7(3)
C13 C8 C9 C10 -1.1(4)
C7 C8 C9 C10 177.0(2)
C8 C9 C10 C11 -1.6(4)
C9 C10 C11 C12 2.8(4)
C10 C11 C12 C13 -1.2(4)
C11 C12 C13 C8 -1.5(4)
C11 C12 C13 C14 174.3(3)
C9 C8 C13 C12 2.6(4)
C7 C8 C13 C12 -175.3(2)
C9 C8 C13 C14 -172.7(2)
C7 C8 C13 C14 9.5(4)
C12 C13 C14 N4 132.6(3)
C8 C13 C14 N4 -52.0(4)
C12 C13 C14 N3 -41.9(3)
C8 C13 C14 N3 133.5(3)
N4 C14 N3 C15 0.7(3)
C13 C14 N3 C15 176.1(2)
C14 N3 C15 C16 179.0(3)
C14 N3 C15 C20 -0.5(3)
N3 C15 C16 C17 -179.7(3)
C20 C15 C16 C17 -0.3(4)
C15 C16 C17 C18 0.5(4)
C16 C17 C18 C19 -0.7(5)
C17 C18 C19 C20 0.6(4)
C18 C19 C20 N4 179.1(3)
C18 C19 C20 C15 -0.3(4)
N3 C15 C20 C19 179.8(2)
C16 C15 C20 C19 0.2(4)
N3 C15 C20 N4 0.2(3)
C16 C15 C20 N4 -179.3(2)
N3 C14 N4 C20 -0.5(3)
C13 C14 N4 C20 -175.4(3)
N3 C14 N4 Zn1 -179.71(16)
C13 C14 N4 Zn1 5.4(4)
C19 C20 N4 C14 -179.4(3)
C15 C20 N4 C14 0.2(3)
C19 C20 N4 Zn1 -0.2(4)
C15 C20 N4 Zn1 179.28(18)
N1 Zn1 N4 C14 48.6(2)
Cl2 Zn1 N4 C14 -62.1(2)
Cl1 Zn1 N4 C14 169.28(19)
N1 Zn1 N4 C20 -130.4(2)
Cl2 Zn1 N4 C20 118.9(2)
Cl1 Zn1 N4 C20 -9.7(2)
O1 C21 N5 C23 -1.2(5)
O1 C21 N5 C22 175.4(3)
